data_4101884
loop_
_publ_author_name
'Peihua Xi'
'Fan Yang'
'Song Qin'
'Dongbing Zhao'
'Jingbo Lan'
'Ge Gao'
'Changwei Hu'
'Jingsong You'

_publ_section_title
;
 Palladium(II)-Catalyzed Oxidative C-H/C-H Cross-Coupling of Heteroarenes
;
_journal_name_full 'Journal of the American Chemical Society'
_journal_page_first 1822
_journal_page_last 1824
_journal_paper_doi 10.1021/ja909807f
_journal_volume 132
_journal_year 2010
_chemical_formula_moiety 'C13 H12 N4 O3 S'
_chemical_formula_sum 'C13 H12 N4 O3 S'
_chemical_formula_weight 304.33
_space_group_IT_number 11
_symmetry_cell_setting monoclinic
_symmetry_Int_Tables_number 11
_symmetry_space_group_name_Hall '-P 2yb'
_symmetry_space_group_name_H-M 'P 1 21/m 1'
_atom_sites_solution_hydrogens geom
_atom_sites_solution_primary direct
_atom_sites_solution_secondary difmap
_audit_creation_method SHELXL-97
_cell_angle_alpha 90.00
_cell_angle_beta 96.472(3)
_cell_angle_gamma 90.00
_cell_formula_units_Z 2
_cell_length_a 8.2106(14)
_cell_length_b 6.7252(12)
_cell_length_c 12.488(2)
_cell_measurement_reflns_used 2303
_cell_measurement_temperature 297(2)
_cell_measurement_theta_max 26.010
_cell_measurement_theta_min 2.824
_cell_volume 685.2(2)
_computing_cell_refinement 'Bruker SMART'
_computing_data_collection 'Bruker SMART'
_computing_data_reduction 'Bruker SHELXTL'
_computing_molecular_graphics 'Bruker SHELXTL'
_computing_publication_material 'Bruker SHELXTL'
_computing_structure_refinement 'SHELXL-97 (Sheldrick, 1997)'
_computing_structure_solution 'SHELXS-97 (Sheldrick, 1990)'
_diffrn_ambient_temperature 297(2)
_diffrn_measured_fraction_theta_full 0.993
_diffrn_measured_fraction_theta_max 0.993
_diffrn_measurement_device_type 'CCD area detector'
_diffrn_measurement_method 'phi and omega scans'
_diffrn_radiation_monochromator graphite
_diffrn_radiation_probe x-ray
_diffrn_radiation_type MoK\a
_diffrn_radiation_wavelength 0.71073
_diffrn_reflns_av_R_equivalents 0.0215
_diffrn_reflns_av_sigmaI/netI 0.0181
_diffrn_reflns_limit_h_max 5
_diffrn_reflns_limit_h_min -10
_diffrn_reflns_limit_k_max 8
_diffrn_reflns_limit_k_min -8
_diffrn_reflns_limit_l_max 15
_diffrn_reflns_limit_l_min -14
_diffrn_reflns_number 3912
_diffrn_reflns_theta_full 26.02
_diffrn_reflns_theta_max 26.02
_diffrn_reflns_theta_min 2.50
_diffrn_source 'fine-focus sealed tube'
_exptl_absorpt_coefficient_mu 0.252
_exptl_absorpt_correction_T_max 1.000000
_exptl_absorpt_correction_T_min 0.881277
_exptl_absorpt_correction_type empirical
_exptl_absorpt_process_details empirical
_exptl_crystal_colour orange
_exptl_crystal_density_diffrn 1.475
_exptl_crystal_density_method 'not measured'
_exptl_crystal_description parallelepiped
_exptl_crystal_F_000 316
_exptl_crystal_size_max 0.56
_exptl_crystal_size_mid 0.46
_exptl_crystal_size_min 0.33
_refine_diff_density_max 0.312
_refine_diff_density_min -0.295
_refine_diff_density_rms 0.061
_refine_ls_extinction_method none
_refine_ls_goodness_of_fit_ref 1.094
_refine_ls_hydrogen_treatment mixed
_refine_ls_matrix_type full
_refine_ls_number_parameters 144
_refine_ls_number_reflns 1467
_refine_ls_number_restraints 0
_refine_ls_restrained_S_all 1.094
_refine_ls_R_factor_all 0.0529
_refine_ls_R_factor_gt 0.0454
_refine_ls_shift/su_max 0.000
_refine_ls_shift/su_mean 0.000
_refine_ls_structure_factor_coef Fsqd
_refine_ls_weighting_details 'calc w=1/[\s^2^(Fo^2^)+(0.1019P)^2^+0.0655P] where P=(Fo^2^+2Fc^2^)/3'
_refine_ls_weighting_scheme calc
_refine_ls_wR_factor_gt 0.1332
_refine_ls_wR_factor_ref 0.1438
_reflns_number_gt 1236
_reflns_number_total 1467
_reflns_threshold_expression >2sigma(I)
_cod_data_source_file ja909807f_si_001.cif
_cod_data_source_block 06181m
_cod_original_sg_symbol_H-M 'P 21/m'
_cod_database_code 4101884

loop_
_symmetry_equiv_pos_as_xyz
'x, y, z'
'-x, y+1/2, -z'
'-x, -y, -z'
'x, -y-1/2, z'

loop_
_atom_site_label
_atom_site_type_symbol
_atom_site_fract_x
_atom_site_fract_y
_atom_site_fract_z
_atom_site_U_iso_or_equiv
_atom_site_adp_type
_atom_site_occupancy
_atom_site_symmetry_multiplicity
_atom_site_calc_flag
_atom_site_refinement_flags
_atom_site_disorder_assembly
_atom_site_disorder_group
S S 0.76349(8) 0.2500 0.39166(5) 0.0454(3) Uani 1 2 d S . .
O1 O 1.0051(3) 0.2500 0.2213(2) 0.0766(7) Uani 1 2 d S . .
O2 O 0.5775(3) 0.2500 0.96471(15) 0.0635(7) Uani 1 2 d S . .
O3 O 0.1216(2) 0.2500 0.71949(19) 0.0648(7) Uani 1 2 d S . .
N1 N 0.3611(2) 0.2500 0.54501(16) 0.0386(5) Uani 1 2 d S . .
N2 N 0.6320(3) 0.2500 0.59658(17) 0.0399(5) Uani 1 2 d S . .
N3 N 0.6188(3) 0.2500 0.78851(17) 0.0426(6) Uani 1 2 d S . .
N4 N 0.3521(3) 0.2500 0.84080(17) 0.0449(6) Uani 1 2 d S . .
C1 C 0.8618(4) 0.2500 0.1870(2) 0.0575(8) Uani 1 2 d S . .
H1A H 0.8354 0.2500 0.1126 0.069 Uiso 1 2 calc SR . .
C2 C 0.7261(4) 0.2500 0.2536(2) 0.0470(7) Uani 1 2 d S . .
C3 C 0.5633(4) 0.2500 0.2194(2) 0.0501(7) Uani 1 2 d S . .
H3A H 0.5212 0.2500 0.1471 0.060 Uiso 1 2 calc SR . .
C4 C 0.4638(4) 0.2500 0.3054(2) 0.0459(6) Uani 1 2 d S . .
H4A H 0.3498 0.2500 0.2961 0.055 Uiso 1 2 calc SR . .
C5 C 0.5569(3) 0.2500 0.40377(19) 0.0387(6) Uani 1 2 d S . .
C6 C 0.5132(3) 0.2500 0.5139(2) 0.0383(6) Uani 1 2 d S . .
C7 C 0.3838(3) 0.2500 0.6567(2) 0.0391(6) Uani 1 2 d S . .
C8 C 0.5492(3) 0.2500 0.68353(19) 0.0379(6) Uani 1 2 d S . .
C9 C 0.5203(3) 0.2500 0.8702(2) 0.0448(7) Uani 1 2 d S . .
C10 C 0.2706(3) 0.2500 0.7357(2) 0.0423(6) Uani 1 2 d S . .
C11 C 0.2027(4) 0.2500 0.4785(3) 0.0527(8) Uani 1 2 d S . .
H11A H 0.196(3) 0.139(3) 0.431(2) 0.066(7) Uiso 1 1 d . . .
H11B H 0.118(5) 0.2500 0.516(3) 0.067(11) Uiso 1 2 d S . .
C12 C 0.7973(4) 0.2500 0.8139(3) 0.0637(10) Uani 1 2 d S . .
H12B H 0.8245 0.1355 0.8583 0.076 Uiso 1 1 d R . .
H12A H 0.867(9) 0.2500 0.764(6) 0.18(3) Uiso 1 2 d S . .
C13 C 0.2517(5) 0.2500 0.9309(3) 0.0646(10) Uani 1 2 d S . .
H13A H 0.156(7) 0.2500 0.905(4) 0.115(19) Uiso 1 2 d S . .
H13B H 0.279(4) 0.118(5) 0.974(2) 0.113(11) Uiso 1 1 d . . .

loop_
_atom_site_aniso_label
_atom_site_aniso_U_11
_atom_site_aniso_U_22
_atom_site_aniso_U_33
_atom_site_aniso_U_23
_atom_site_aniso_U_13
_atom_site_aniso_U_12
S 0.0404(4) 0.0662(5) 0.0312(4) 0.000 0.0112(3) 0.000
O1 0.0554(15) 0.112(2) 0.0656(15) 0.000 0.0211(12) 0.000
O2 0.0500(13) 0.1119(19) 0.0297(10) 0.000 0.0089(9) 0.000
O3 0.0314(11) 0.1118(19) 0.0537(12) 0.000 0.0157(9) 0.000
N1 0.0292(11) 0.0552(12) 0.0320(11) 0.000 0.0056(8) 0.000
N2 0.0320(11) 0.0578(12) 0.0313(11) 0.000 0.0098(8) 0.000
N3 0.0296(11) 0.0704(14) 0.0287(11) 0.000 0.0077(8) 0.000
N4 0.0387(12) 0.0630(14) 0.0359(12) 0.000 0.0167(9) 0.000
C1 0.064(2) 0.073(2) 0.0385(15) 0.000 0.0195(14) 0.000
C2 0.0577(17) 0.0540(15) 0.0314(13) 0.000 0.0141(11) 0.000
C3 0.0612(19) 0.0628(17) 0.0271(12) 0.000 0.0080(12) 0.000
C4 0.0453(15) 0.0577(15) 0.0351(13) 0.000 0.0068(11) 0.000
C5 0.0403(14) 0.0474(13) 0.0298(12) 0.000 0.0098(10) 0.000
C6 0.0364(13) 0.0490(13) 0.0308(12) 0.000 0.0098(9) 0.000
C7 0.0335(13) 0.0514(14) 0.0333(13) 0.000 0.0079(10) 0.000
C8 0.0342(13) 0.0504(13) 0.0307(12) 0.000 0.0105(9) 0.000
C9 0.0376(14) 0.0669(17) 0.0316(13) 0.000 0.0109(10) 0.000
C10 0.0319(13) 0.0550(14) 0.0421(14) 0.000 0.0137(10) 0.000
C11 0.0333(15) 0.084(2) 0.0397(15) 0.000 -0.0005(12) 0.000
C12 0.0325(15) 0.119(3) 0.0395(15) 0.000 0.0046(12) 0.000
C13 0.0470(19) 0.108(3) 0.0434(17) 0.000 0.0268(14) 0.000

loop_
_atom_type_symbol
_atom_type_description
_atom_type_scat_dispersion_real
_atom_type_scat_dispersion_imag
_atom_type_scat_source
C C 0.0033 0.0016 'International Tables Vol C Tables 4.2.6.8 and 6.1.1.4'
H H 0.0000 0.0000 'International Tables Vol C Tables 4.2.6.8 and 6.1.1.4'
N N 0.0061 0.0033 'International Tables Vol C Tables 4.2.6.8 and 6.1.1.4'
O O 0.0106 0.0060 'International Tables Vol C Tables 4.2.6.8 and 6.1.1.4'
S S 0.1246 0.1234 'International Tables Vol C Tables 4.2.6.8 and 6.1.1.4'

loop_
_geom_angle_atom_site_label_1
_geom_angle_atom_site_label_2
_geom_angle_atom_site_label_3
_geom_angle
_geom_angle_site_symmetry_1
_geom_angle_site_symmetry_3
_geom_angle_publ_flag
C2 S C5 91.26(13) . . ?
C6 N1 C7 105.5(2) . . ?
C6 N1 C11 129.0(2) . . ?
C7 N1 C11 125.6(2) . . ?
C6 N2 C8 103.5(2) . . ?
C9 N3 C8 119.7(2) . . ?
C9 N3 C12 119.9(2) . . ?
C8 N3 C12 120.4(2) . . ?
C9 N4 C10 127.0(2) . . ?
C9 N4 C13 115.2(2) . . ?
C10 N4 C13 117.8(2) . . ?
O1 C1 C2 124.9(3) . . ?
O1 C1 H1A 117.5 . . ?
C2 C1 H1A 117.5 . . ?
C3 C2 C1 127.4(3) . . ?
C3 C2 S 112.0(2) . . ?
C1 C2 S 120.7(2) . . ?
C2 C3 C4 113.1(2) . . ?
C2 C3 H3A 123.4 . . ?
C4 C3 H3A 123.4 . . ?
C5 C4 C3 111.5(3) . . ?
C5 C4 H4A 124.2 . . ?
C3 C4 H4A 124.2 . . ?
C4 C5 C6 132.3(2) . . ?
C4 C5 S 112.1(2) . . ?
C6 C5 S 115.61(19) . . ?
N2 C6 N1 113.3(2) . . ?
N2 C6 C5 119.5(2) . . ?
N1 C6 C5 127.2(2) . . ?
C8 C7 N1 105.3(2) . . ?
C8 C7 C10 122.6(2) . . ?
N1 C7 C10 132.1(2) . . ?
N2 C8 C7 112.5(2) . . ?
N2 C8 N3 125.4(2) . . ?
C7 C8 N3 122.1(2) . . ?
O2 C9 N3 121.6(2) . . ?
O2 C9 N4 121.2(2) . . ?
N3 C9 N4 117.1(2) . . ?
O3 C10 N4 121.3(2) . . ?
O3 C10 C7 127.2(3) . . ?
N4 C10 C7 111.5(2) . . ?
N1 C11 H11A 109.9(15) . . ?
N1 C11 H11B 114(2) . . ?
H11A C11 H11B 110(2) . . ?
N3 C12 H12B 106.7 . . ?
N3 C12 H12A 124(5) . . ?
H12B C12 H12A 106.0 . . ?
N4 C13 H13A 107(4) . . ?
N4 C13 H13B 106.8(17) . . ?
H13A C13 H13B 110(2) . . ?

loop_
_geom_bond_atom_site_label_1
_geom_bond_atom_site_label_2
_geom_bond_distance
_geom_bond_site_symmetry_2
_geom_bond_publ_flag
S C2 1.717(3) . ?
S C5 1.720(3) . ?
O1 C1 1.206(4) . ?
O2 C9 1.221(3) . ?
O3 C10 1.217(3) . ?
N1 C6 1.349(3) . ?
N1 C7 1.387(3) . ?
N1 C11 1.462(3) . ?
N2 C6 1.338(3) . ?
N2 C8 1.344(3) . ?
N3 C9 1.371(3) . ?
N3 C8 1.370(3) . ?
N3 C12 1.465(4) . ?
N4 C9 1.388(4) . ?
N4 C10 1.405(3) . ?
N4 C13 1.468(3) . ?
C1 C2 1.464(4) . ?
C1 H1A 0.9300 . ?
C2 C3 1.357(5) . ?
C3 C4 1.421(4) . ?
C3 H3A 0.9300 . ?
C4 C5 1.372(4) . ?
C4 H4A 0.9300 . ?
C5 C6 1.459(3) . ?
C7 C8 1.362(4) . ?
C7 C10 1.429(4) . ?
C11 H11A 0.95(2) . ?
C11 H11B 0.88(4) . ?
C12 H12B 0.9599 . ?
C12 H12A 0.89(7) . ?
C13 H13A 0.82(6) . ?
C13 H13B 1.05(3) . ?
